data_4513454
loop_
_publ_author_name
'Zhang, De-Yang'
'Shao, Long'
'Xu, Jie'
'Hu, Xiang-Ping'

_publ_section_title
;
 Copper-Catalyzed Asymmetric Formal [3 + 2] Cycloaddition of Propargylic
 Acetates with Hydrazines: Enantioselective Synthesis of Optically Active
 2-Pyrazolines
;
_journal_issue 9
_journal_name_full 'ACS Catalysis'
_journal_page_first 5026
_journal_paper_doi 10.1021/acscatal.5b01283
_journal_volume 5
_journal_year 2015
_chemical_absolute_configuration r
_chemical_formula_sum 'C15 H13 Br N2'
_chemical_formula_weight 301.18
_chemical_name_systematic
; 
 ? 
;
_space_group_IT_number 76
_symmetry_cell_setting tetragonal
_symmetry_space_group_name_Hall 'P 4w'
_symmetry_space_group_name_H-M 'P 41'
_atom_sites_solution_hydrogens geom
_atom_sites_solution_primary direct
_atom_sites_solution_secondary difmap
_audit_creation_method SHELXL-97
_cell_angle_alpha 90.00
_cell_angle_beta 90.00
_cell_angle_gamma 90.00
_cell_formula_units_Z 4
_cell_length_a 15.9607(8)
_cell_length_b 15.9607(8)
_cell_length_c 5.43130(10)
_cell_measurement_temperature 293(2)
_cell_volume 1383.59(10)
_computing_structure_refinement 'SHELXL-97 (Sheldrick, 1997)'
_computing_structure_solution 'SHELXS-97 (Sheldrick, 1990)'
_diffrn_ambient_temperature 293(2)
_diffrn_measured_fraction_theta_full 0.993
_diffrn_measured_fraction_theta_max 0.993
_diffrn_measurement_device_type Rigaku
_diffrn_radiation_monochromator graphite
_diffrn_radiation_source 'fine-focus sealed tube'
_diffrn_radiation_type MoK\a
_diffrn_radiation_wavelength 0.71073
_diffrn_reflns_av_R_equivalents 0.0527
_diffrn_reflns_av_sigmaI/netI 0.0380
_diffrn_reflns_limit_h_max 20
_diffrn_reflns_limit_h_min -20
_diffrn_reflns_limit_k_max 20
_diffrn_reflns_limit_k_min -20
_diffrn_reflns_limit_l_max 6
_diffrn_reflns_limit_l_min -7
_diffrn_reflns_number 10987
_diffrn_reflns_theta_full 27.48
_diffrn_reflns_theta_max 27.48
_diffrn_reflns_theta_min 2.55
_exptl_absorpt_coefficient_mu 2.955
_exptl_absorpt_correction_type none
_exptl_crystal_colour colorless
_exptl_crystal_density_diffrn 1.446
_exptl_crystal_density_method 'not measured'
_exptl_crystal_description block
_exptl_crystal_F_000 608
_exptl_crystal_size_max 0.15
_exptl_crystal_size_mid 0.1
_exptl_crystal_size_min 0.1
_platon_squeeze_details
;
;
_refine_diff_density_max 0.386
_refine_diff_density_min -0.204
_refine_diff_density_rms 0.048
_refine_ls_abs_structure_details 'Flack H D (1983), Acta Cryst. A39, 876-881'
_refine_ls_abs_structure_Flack 0.046(10)
_refine_ls_extinction_method none
_refine_ls_goodness_of_fit_ref 0.996
_refine_ls_hydrogen_treatment mixed
_refine_ls_matrix_type full
_refine_ls_number_parameters 163
_refine_ls_number_reflns 3039
_refine_ls_number_restraints 1
_refine_ls_restrained_S_all 0.996
_refine_ls_R_factor_all 0.0375
_refine_ls_R_factor_gt 0.0355
_refine_ls_shift/su_max 0.042
_refine_ls_shift/su_mean 0.011
_refine_ls_structure_factor_coef Fsqd
_refine_ls_weighting_details 'calc w=1/[\s^2^(Fo^2^)+(0.0549P)^2^+0.2929P] where P=(Fo^2^+2Fc^2^)/3'
_refine_ls_weighting_scheme calc
_refine_ls_wR_factor_gt 0.0914
_refine_ls_wR_factor_ref 0.0937
_reflns_number_gt 2905
_reflns_number_total 3039
_reflns_threshold_expression >2sigma(I)
_cod_data_source_file cs5b01283_si_002.cif
_cod_data_source_block mx3324
_cod_depositor_comments
;
The following automatic conversions were performed:

'_symmetry_cell_setting' value 'Tetragonal' changed to 'tetragonal'
according to
/usr/data/users/saulius/crontab/automatic-downloads/rss-feeds/ACS/lib/dictionaries/cif_core.dic
dictionary named 'cif_core.dic' version 2.4.2 from 2011-04-26.

Automatic conversion script
Id: cif_fix_values 3271 2015-04-21 07:52:19Z andrius 

 Adding full bibliography for 4513454.cif.
;
_cod_original_sg_symbol_H-M P41
_cod_database_code 4513454

loop_
_symmetry_equiv_pos_as_xyz
'x, y, z'
'-y, x, z+1/4'
'-x, -y, z+1/2'
'y, -x, z+3/4'

loop_
_atom_site_label
_atom_site_type_symbol
_atom_site_fract_x
_atom_site_fract_y
_atom_site_fract_z
_atom_site_U_iso_or_equiv
_atom_site_adp_type
_atom_site_occupancy
_atom_site_symmetry_multiplicity
_atom_site_calc_flag
_atom_site_refinement_flags
Br1 Br 0.58954(2) 1.264795(19) 0.56252(10) 0.05540(13) Uani 1 1 d .
N1 N 0.63506(14) 0.88819(15) 0.4990(4) 0.0359(5) Uani 1 1 d .
N2 N 0.59561(16) 0.83633(17) 0.6657(5) 0.0418(6) Uani 1 1 d .
C1 C 0.67103(16) 0.84280(17) 0.2884(5) 0.0351(5) Uani 1 1 d .
H1 H 0.6479 0.8648 0.1343 0.042 Uiso 1 1 calc R
C2 C 0.63857(18) 0.75320(19) 0.3335(7) 0.0465(7) Uani 1 1 d .
H2A H 0.5979 0.7368 0.2098 0.056 Uiso 1 1 calc R
H2B H 0.6841 0.7129 0.3359 0.056 Uiso 1 1 calc R
C3 C 0.59884(19) 0.76187(19) 0.5820(8) 0.0487(7) Uani 1 1 d .
H3 H 0.5780 0.7162 0.6690 0.058 Uiso 1 1 calc R
C4 C 0.76610(14) 0.84755(15) 0.2824(5) 0.0298(5) Uani 1 1 d .
C5 C 0.81242(17) 0.88567(16) 0.4672(5) 0.0321(5) Uani 1 1 d .
H5 H 0.7851 0.9098 0.6007 0.039 Uiso 1 1 calc R
C6 C 0.89958(17) 0.88805(17) 0.4546(5) 0.0338(5) Uani 1 1 d .
H6 H 0.9300 0.9141 0.5789 0.041 Uiso 1 1 calc R
C7 C 0.94102(16) 0.85175(16) 0.2575(5) 0.0341(5) Uani 1 1 d .
H7 H 0.9992 0.8534 0.2492 0.041 Uiso 1 1 calc R
C8 C 0.89527(17) 0.81279(16) 0.0719(6) 0.0364(5) Uani 1 1 d .
H8 H 0.9228 0.7880 -0.0602 0.044 Uiso 1 1 calc R
C9 C 0.80793(16) 0.81096(15) 0.0845(5) 0.0329(5) Uani 1 1 d .
H9 H 0.7774 0.7851 -0.0400 0.040 Uiso 1 1 calc R
C10 C 0.62316(14) 0.97435(17) 0.5127(4) 0.0309(5) Uani 1 1 d .
C11 C 0.57876(16) 1.01014(19) 0.7088(5) 0.0347(6) Uani 1 1 d .
H11 H 0.5557 0.9761 0.8301 0.042 Uiso 1 1 calc R
C12 C 0.56938(17) 1.0958(2) 0.7217(5) 0.0399(6) Uani 1 1 d .
H12 H 0.5405 1.1196 0.8529 0.048 Uiso 1 1 calc R
C13 C 0.60265(15) 1.14623(17) 0.5411(6) 0.0379(6) Uani 1 1 d .
C14 C 0.64644(16) 1.11250(18) 0.3446(5) 0.0384(6) Uani 1 1 d .
H14 H 0.6685 1.1473 0.2235 0.046 Uiso 1 1 calc R
C15 C 0.65716(15) 1.02659(17) 0.3298(5) 0.0338(5) Uani 1 1 d .
H15 H 0.6868 1.0035 0.1990 0.041 Uiso 1 1 calc R

loop_
_atom_site_aniso_label
_atom_site_aniso_U_11
_atom_site_aniso_U_22
_atom_site_aniso_U_33
_atom_site_aniso_U_23
_atom_site_aniso_U_13
_atom_site_aniso_U_12
Br1 0.04457(18) 0.04380(18) 0.0778(2) -0.00731(17) 0.00228(17) 0.00179(12)
N1 0.0327(11) 0.0420(12) 0.0332(12) 0.0000(9) 0.0099(9) -0.0023(9)
N2 0.0381(12) 0.0489(14) 0.0385(12) 0.0133(11) 0.0054(10) 0.0019(11)
C1 0.0332(12) 0.0435(14) 0.0286(12) -0.0039(12) 0.0009(11) -0.0013(10)
C2 0.0371(13) 0.0483(16) 0.0541(19) -0.0055(15) -0.0013(14) -0.0085(12)
C3 0.0455(16) 0.0438(15) 0.0567(18) 0.0091(15) 0.0126(15) -0.0025(12)
C4 0.0313(11) 0.0301(11) 0.0278(12) 0.0035(9) -0.0019(10) 0.0001(9)
C5 0.0346(13) 0.0356(13) 0.0261(11) -0.0007(9) -0.0009(10) 0.0044(10)
C6 0.0349(13) 0.0355(13) 0.0310(12) 0.0023(10) -0.0059(10) -0.0016(10)
C7 0.0300(12) 0.0334(12) 0.0388(14) 0.0083(11) -0.0001(10) 0.0019(10)
C8 0.0396(13) 0.0375(12) 0.0320(12) -0.0006(12) 0.0068(12) 0.0042(10)
C9 0.0369(12) 0.0341(12) 0.0278(12) -0.0003(10) -0.0002(10) -0.0004(9)
C10 0.0202(10) 0.0448(14) 0.0278(13) -0.0012(10) -0.0021(9) 0.0005(9)
C11 0.0238(11) 0.0533(16) 0.0269(12) 0.0029(11) 0.0014(9) -0.0009(11)
C12 0.0279(12) 0.0551(17) 0.0366(14) -0.0097(12) 0.0004(10) 0.0050(12)
C13 0.0272(11) 0.0411(13) 0.0453(15) -0.0045(13) -0.0017(12) 0.0001(10)
C14 0.0313(12) 0.0452(14) 0.0386(14) 0.0029(12) 0.0005(11) -0.0029(11)
C15 0.0263(11) 0.0444(13) 0.0307(12) -0.0022(11) 0.0022(10) -0.0039(10)

loop_
_atom_type_symbol
_atom_type_description
_atom_type_scat_dispersion_real
_atom_type_scat_dispersion_imag
_atom_type_scat_source
C C 0.0033 0.0016 'International Tables Vol C Tables 4.2.6.8 and 6.1.1.4'
H H 0.0000 0.0000 'International Tables Vol C Tables 4.2.6.8 and 6.1.1.4'
Br Br -0.2901 2.4595 'International Tables Vol C Tables 4.2.6.8 and 6.1.1.4'
N N 0.0061 0.0033 'International Tables Vol C Tables 4.2.6.8 and 6.1.1.4'

loop_
_geom_angle_atom_site_label_1
_geom_angle_atom_site_label_2
_geom_angle_atom_site_label_3
_geom_angle
N2 N1 C10 119.8(2)
N2 N1 C1 113.1(2)
C10 N1 C1 125.6(2)
C3 N2 N1 107.9(3)
N1 C1 C4 112.4(2)
N1 C1 C2 101.7(2)
C4 C1 C2 112.7(2)
C3 C2 C1 101.5(2)
N2 C3 C2 115.1(3)
C5 C4 C9 119.1(2)
C5 C4 C1 122.6(2)
C9 C4 C1 118.3(2)
C4 C5 C6 120.5(2)
C7 C6 C5 120.2(2)
C6 C7 C8 119.7(3)
C7 C8 C9 119.9(3)
C4 C9 C8 120.5(2)
N1 C10 C11 120.9(2)
N1 C10 C15 119.7(2)
C11 C10 C15 119.4(2)
C12 C11 C10 119.9(3)
C13 C12 C11 120.2(3)
C12 C13 C14 121.1(3)
C12 C13 Br1 119.6(2)
C14 C13 Br1 119.2(2)
C15 C14 C13 119.5(3)
C14 C15 C10 119.9(3)

loop_
_geom_bond_atom_site_label_1
_geom_bond_atom_site_label_2
_geom_bond_distance
Br1 C13 1.907(3)
N1 N2 1.379(3)
N1 C10 1.390(3)
N1 C1 1.471(3)
N2 C3 1.273(4)
C1 C4 1.520(3)
C1 C2 1.541(4)
C2 C3 1.498(5)
C4 C5 1.387(4)
C4 C9 1.394(4)
C5 C6 1.393(4)
C6 C7 1.385(4)
C7 C8 1.391(4)
C8 C9 1.396(4)
C10 C11 1.401(4)
C10 C15 1.406(4)
C11 C12 1.377(4)
C12 C13 1.376(4)
C13 C14 1.385(4)
C14 C15 1.384(4)

loop_
_geom_torsion_atom_site_label_1
_geom_torsion_atom_site_label_2
_geom_torsion_atom_site_label_3
_geom_torsion_atom_site_label_4
_geom_torsion
C10 N1 N2 C3 164.3(3)
C1 N1 N2 C3 -2.6(3)
N2 N1 C1 C4 -114.3(2)
C10 N1 C1 C4 79.7(3)
N2 N1 C1 C2 6.4(3)
C10 N1 C1 C2 -159.5(2)
N1 C1 C2 C3 -7.1(3)
C4 C1 C2 C3 113.5(3)
N1 N2 C3 C2 -2.9(4)
C1 C2 C3 N2 6.7(4)
N1 C1 C4 C5 4.4(3)
C2 C1 C4 C5 -109.8(3)
N1 C1 C4 C9 -176.6(2)
C2 C1 C4 C9 69.2(3)
C9 C4 C5 C6 0.5(4)
C1 C4 C5 C6 179.6(2)
C4 C5 C6 C7 -0.4(4)
C5 C6 C7 C8 0.0(4)
C6 C7 C8 C9 0.4(4)
C5 C4 C9 C8 -0.2(4)
C1 C4 C9 C8 -179.3(2)
C7 C8 C9 C4 -0.3(4)
N2 N1 C10 C11 6.8(4)
C1 N1 C10 C11 171.9(2)
N2 N1 C10 C15 -174.3(2)
C1 N1 C10 C15 -9.1(4)
N1 C10 C11 C12 178.5(2)
C15 C10 C11 C12 -0.5(4)
C10 C11 C12 C13 0.8(4)
C11 C12 C13 C14 -0.4(4)
C11 C12 C13 Br1 -179.7(2)
C12 C13 C14 C15 -0.2(4)
Br1 C13 C14 C15 179.1(2)
C13 C14 C15 C10 0.4(4)
N1 C10 C15 C14 -179.1(2)
C11 C10 C15 C14 -0.1(4)

loop_
_platon_squeeze_void_nr
_platon_squeeze_void_average_x
_platon_squeeze_void_average_y
_platon_squeeze_void_average_z
_platon_squeeze_void_volume
_platon_squeeze_void_count_electrons
1 0.500 0.500 -0.057 137.9 23.6
